data_4104026
loop_
_publ_author_name
'Pascal Ouli\'e'
'Noel Nebra'
'Nathalie Saffon'
'Laurent Maron'
'Blanca Martin-Vaca'
'Didier Bourissou'

_publ_section_title
;
 2-Indenylidene Pincer Complexes of Zirconium and Palladium
;
_journal_name_full 'Journal of the American Chemical Society'
_journal_page_first 3493
_journal_page_last 3498
_journal_paper_doi 10.1021/ja809892a
_journal_volume 131
_journal_year 2009
_chemical_formula_sum 'C59 H69 Cl4 N5 P2 Zr'
_chemical_formula_weight 1143.15
_chemical_name_systematic
;
 ?
;
_space_group_IT_number 2
_symmetry_cell_setting triclinic
_symmetry_space_group_name_Hall '-P 1'
_symmetry_space_group_name_H-M 'P -1'
_atom_sites_solution_hydrogens geom
_atom_sites_solution_primary direct
_atom_sites_solution_secondary difmap
_audit_creation_method SHELXL-97
_cell_angle_alpha 94.687(2)
_cell_angle_beta 103.329(2)
_cell_angle_gamma 91.388(2)
_cell_formula_units_Z 2
_cell_length_a 10.0482(10)
_cell_length_b 14.0223(14)
_cell_length_c 21.011(2)
_cell_measurement_reflns_used 4092
_cell_measurement_temperature 173(2)
_cell_measurement_theta_max 24.08
_cell_measurement_theta_min 2.49
_cell_volume 2868.2(5)
_computing_cell_refinement 'Bruker SMART'
_computing_data_collection 'Bruker SMART'
_computing_data_reduction 'Bruker SAINT'
_computing_molecular_graphics 'Bruker SHELXTL'
_computing_publication_material 'Bruker SHELXTL'
_computing_structure_refinement 'SHELXL-97 (Sheldrick, 1997)'
_computing_structure_solution 'SHELXS-97 (Sheldrick, 1990)'
_diffrn_ambient_temperature 173(2)
_diffrn_measured_fraction_theta_full 0.976
_diffrn_measured_fraction_theta_max 0.976
_diffrn_measurement_device_type 'CCD area detector'
_diffrn_measurement_method 'phi and omega scans'
_diffrn_radiation_monochromator graphite
_diffrn_radiation_source 'fine-focus sealed tube'
_diffrn_radiation_type MoK\a
_diffrn_radiation_wavelength 0.71073
_diffrn_reflns_av_R_equivalents 0.0521
_diffrn_reflns_av_sigmaI/netI 0.0794
_diffrn_reflns_limit_h_max 11
_diffrn_reflns_limit_h_min -11
_diffrn_reflns_limit_k_max 16
_diffrn_reflns_limit_k_min -16
_diffrn_reflns_limit_l_max 24
_diffrn_reflns_limit_l_min -24
_diffrn_reflns_number 19734
_diffrn_reflns_theta_full 24.71
_diffrn_reflns_theta_max 24.71
_diffrn_reflns_theta_min 5.10
_exptl_absorpt_coefficient_mu 0.476
_exptl_absorpt_correction_T_max 1.000000
_exptl_absorpt_correction_T_min 0.625121
_exptl_absorpt_correction_type semi-empirical
_exptl_absorpt_process_details 'SADABS (Bruker-AXS)'
_exptl_crystal_colour clear
_exptl_crystal_density_diffrn 1.324
_exptl_crystal_density_meas 0
_exptl_crystal_density_method 'not measured'
_exptl_crystal_description block
_exptl_crystal_F_000 1192
_exptl_crystal_size_max 0.60
_exptl_crystal_size_mid 0.40
_exptl_crystal_size_min 0.20
_refine_diff_density_max 0.587
_refine_diff_density_min -0.423
_refine_diff_density_rms 0.069
_refine_ls_extinction_method none
_refine_ls_goodness_of_fit_ref 1.006
_refine_ls_hydrogen_treatment mixed
_refine_ls_matrix_type full
_refine_ls_number_parameters 712
_refine_ls_number_reflns 9549
_refine_ls_number_restraints 52
_refine_ls_restrained_S_all 1.004
_refine_ls_R_factor_all 0.0777
_refine_ls_R_factor_gt 0.0465
_refine_ls_shift/su_max 0.026
_refine_ls_shift/su_mean 0.001
_refine_ls_structure_factor_coef Fsqd
_refine_ls_weighting_details 'calc w=1/[\s^2^(Fo^2^)+(0.0520P)^2^+0.0000P] where P=(Fo^2^+2Fc^2^)/3'
_refine_ls_weighting_scheme calc
_refine_ls_wR_factor_gt 0.1011
_refine_ls_wR_factor_ref 0.1137
_reflns_number_gt 6751
_reflns_number_total 9549
_reflns_threshold_expression >2sigma(I)
_cod_data_source_file ja809892a_si_002.cif
_cod_data_source_block pascal5m
_cod_database_code 4104026

loop_
_symmetry_equiv_pos_as_xyz
'x, y, z'
'-x, -y, -z'

loop_
_atom_site_label
_atom_site_type_symbol
_atom_site_fract_x
_atom_site_fract_y
_atom_site_fract_z
_atom_site_U_iso_or_equiv
_atom_site_adp_type
_atom_site_occupancy
_atom_site_symmetry_multiplicity
_atom_site_calc_flag
_atom_site_refinement_flags
_atom_site_disorder_assembly
_atom_site_disorder_group
Zr1 Zr 0.36438(3) 0.73025(3) 0.176759(17) 0.02412(12) Uani 1 1 d . . .
P1 P 0.66030(9) 0.82245(6) 0.23773(4) 0.0199(2) Uani 1 1 d . . .
P2 P 0.65876(9) 0.42290(6) 0.23747(4) 0.0209(2) Uani 1 1 d . . .
N1 N 0.5078(3) 0.83076(19) 0.24978(13) 0.0217(6) Uani 1 1 d . . .
N2 N 0.7940(3) 0.3687(2) 0.25722(13) 0.0241(7) Uani 1 1 d . . .
N3 N 0.2321(3) 0.8299(2) 0.13723(16) 0.0358(8) Uani 1 1 d . . .
N4 N 0.3715(3) 0.6531(2) 0.09219(14) 0.0295(7) Uani 1 1 d . . .
N5 N 0.2656(3) 0.6533(2) 0.23121(15) 0.0311(7) Uani 1 1 d . . .
C1 C 0.4683(3) 0.8974(2) 0.29720(17) 0.0230(8) Uani 1 1 d . . .
C2 C 0.4642(4) 0.8659(3) 0.35854(17) 0.0275(8) Uani 1 1 d . . .
C3 C 0.4138(4) 0.9277(3) 0.40226(18) 0.0348(10) Uani 1 1 d . . .
H3 H 0.4090 0.9067 0.4436 0.042 Uiso 1 1 calc R . .
C4 C 0.3708(4) 1.0176(3) 0.3879(2) 0.0379(10) Uani 1 1 d . . .
C5 C 0.3808(4) 1.0473(3) 0.32789(19) 0.0350(10) Uani 1 1 d . . .
H5 H 0.3540 1.1098 0.3178 0.042 Uiso 1 1 calc R . .
C6 C 0.4287(3) 0.9890(3) 0.28155(18) 0.0276(9) Uani 1 1 d . . .
C7 C 0.4415(4) 1.0277(3) 0.21860(18) 0.0347(9) Uani 1 1 d . . .
H7A H 0.5377 1.0454 0.2212 0.052 Uiso 1 1 calc R . .
H7B H 0.3866 1.0843 0.2115 0.052 Uiso 1 1 calc R . .
H7C H 0.4086 0.9786 0.1820 0.052 Uiso 1 1 calc R . .
C8 C 0.3134(5) 1.0820(3) 0.4362(2) 0.0529(13) Uani 1 1 d . . .
H8A H 0.3652 1.1437 0.4455 0.079 Uiso 1 1 calc R . .
H8B H 0.3214 1.0514 0.4771 0.079 Uiso 1 1 calc R . .
H8C H 0.2169 1.0924 0.4171 0.079 Uiso 1 1 calc R . .
C9 C 0.5138(4) 0.7707(3) 0.37774(19) 0.0370(10) Uani 1 1 d . . .
H9A H 0.5034 0.7623 0.4222 0.056 Uiso 1 1 calc R . .
H9B H 0.6106 0.7671 0.3767 0.056 Uiso 1 1 calc R . .
H9C H 0.4601 0.7200 0.3469 0.056 Uiso 1 1 calc R . .
C10 C 0.7923(3) 0.8541(2) 0.31099(16) 0.0235(8) Uani 1 1 d . . .
C11 C 0.7946(4) 0.9404(3) 0.34966(18) 0.0296(9) Uani 1 1 d . . .
H11 H 0.7232 0.9836 0.3388 0.036 Uiso 1 1 calc R . .
C12 C 0.9020(4) 0.9624(3) 0.40404(18) 0.0377(10) Uani 1 1 d . . .
H12 H 0.9036 1.0207 0.4307 0.045 Uiso 1 1 calc R . .
C13 C 1.0053(4) 0.9007(3) 0.41951(19) 0.0416(11) Uani 1 1 d . . .
H13 H 1.0791 0.9170 0.4565 0.050 Uiso 1 1 calc R . .
C14 C 1.0039(4) 0.8153(3) 0.38210(19) 0.0377(10) Uani 1 1 d . . .
H14 H 1.0759 0.7727 0.3936 0.045 Uiso 1 1 calc R . .
C15 C 0.8981(4) 0.7915(3) 0.32787(17) 0.0287(9) Uani 1 1 d . . .
H15 H 0.8971 0.7325 0.3020 0.034 Uiso 1 1 calc R . .
C16 C 0.6949(4) 0.8989(2) 0.17787(16) 0.0240(8) Uani 1 1 d . . .
C17 C 0.8071(4) 0.9631(2) 0.18971(18) 0.0301(9) Uani 1 1 d . . .
H17 H 0.8703 0.9688 0.2313 0.036 Uiso 1 1 calc R . .
C18 C 0.8269(4) 1.0188(3) 0.1409(2) 0.0410(10) Uani 1 1 d . . .
H18 H 0.9029 1.0635 0.1495 0.049 Uiso 1 1 calc R . .
C19 C 0.7379(5) 1.0101(3) 0.0805(2) 0.0466(11) Uani 1 1 d . . .
H19 H 0.7527 1.0487 0.0474 0.056 Uiso 1 1 calc R . .
C20 C 0.6274(4) 0.9460(3) 0.06735(19) 0.0388(10) Uani 1 1 d . . .
H20 H 0.5663 0.9398 0.0252 0.047 Uiso 1 1 calc R . .
C21 C 0.6057(4) 0.8907(3) 0.11566(17) 0.0304(9) Uani 1 1 d . . .
H21 H 0.5292 0.8464 0.1066 0.037 Uiso 1 1 calc R . .
C22 C 0.6614(3) 0.7050(2) 0.20481(16) 0.0208(8) Uani 1 1 d . . .
C23 C 0.7489(3) 0.6662(2) 0.16296(16) 0.0211(8) Uani 1 1 d . . .
C24 C 0.8213(3) 0.7068(3) 0.12196(16) 0.0250(8) Uani 1 1 d . . .
H24 H 0.8221 0.7740 0.1186 0.030 Uiso 1 1 calc R . .
C25 C 0.8915(4) 0.6487(3) 0.08646(17) 0.0275(8) Uani 1 1 d . . .
H25 H 0.9428 0.6765 0.0594 0.033 Uiso 1 1 calc R . .
C26 C 0.8889(3) 0.5496(3) 0.08936(17) 0.0273(8) Uani 1 1 d . . .
H26 H 0.9358 0.5108 0.0633 0.033 Uiso 1 1 calc R . .
C27 C 0.8190(3) 0.5078(3) 0.12954(16) 0.0255(8) Uani 1 1 d . . .
H27 H 0.8179 0.4403 0.1316 0.031 Uiso 1 1 calc R . .
C28 C 0.7494(3) 0.5654(2) 0.16752(15) 0.0205(8) Uani 1 1 d . . .
C29 C 0.6698(3) 0.5416(2) 0.21353(16) 0.0210(8) Uani 1 1 d . . .
C30 C 0.6207(3) 0.6255(2) 0.23593(16) 0.0203(8) Uani 1 1 d . . .
H30 H 0.562(3) 0.634(2) 0.2682(15) 0.013(8) Uiso 1 1 d . . .
C31 C 0.8857(3) 0.3606(3) 0.31781(16) 0.0237(8) Uani 1 1 d . . .
C32 C 0.9588(3) 0.4391(3) 0.35842(17) 0.0258(8) Uani 1 1 d . . .
C33 C 1.0464(4) 0.4229(3) 0.41753(17) 0.0279(8) Uani 1 1 d . . .
H33 H 1.0906 0.4766 0.4456 0.033 Uiso 1 1 calc R . .
C34 C 1.0727(4) 0.3323(3) 0.43783(17) 0.0301(9) Uani 1 1 d . . .
C35 C 1.0066(4) 0.2553(3) 0.39557(18) 0.0313(9) Uani 1 1 d . . .
H35 H 1.0252 0.1921 0.4071 0.038 Uiso 1 1 calc R . .
C36 C 0.9141(4) 0.2683(3) 0.33694(18) 0.0273(8) Uani 1 1 d . . .
C37 C 0.8413(4) 0.1825(3) 0.29437(19) 0.0397(10) Uani 1 1 d . . .
H37A H 0.7446 0.1805 0.2960 0.060 Uiso 1 1 calc R . .
H37B H 0.8832 0.1240 0.3104 0.060 Uiso 1 1 calc R . .
H37C H 0.8486 0.1870 0.2490 0.060 Uiso 1 1 calc R . .
C38 C 1.1700(4) 0.3179(3) 0.50194(19) 0.0431(11) Uani 1 1 d . . .
H38A H 1.2639 0.3182 0.4960 0.065 Uiso 1 1 calc R . .
H38B H 1.1474 0.2563 0.5167 0.065 Uiso 1 1 calc R . .
H38C H 1.1621 0.3697 0.5349 0.065 Uiso 1 1 calc R . .
C39 C 0.9484(4) 0.5389(3) 0.33716(19) 0.0329(9) Uani 1 1 d . . .
H39A H 0.8608 0.5643 0.3418 0.049 Uiso 1 1 calc R . .
H39B H 0.9540 0.5376 0.2911 0.049 Uiso 1 1 calc R . .
H39C H 1.0237 0.5800 0.3647 0.049 Uiso 1 1 calc R . .
C40 C 0.5519(3) 0.3556(2) 0.16569(16) 0.0225(8) Uani 1 1 d . . .
C41 C 0.5655(4) 0.2584(3) 0.15416(17) 0.0332(9) Uani 1 1 d . . .
H41 H 0.6388 0.2279 0.1809 0.040 Uiso 1 1 calc R . .
C42 C 0.4734(4) 0.2047(3) 0.10395(18) 0.0399(10) Uani 1 1 d . . .
H42 H 0.4817 0.1375 0.0973 0.048 Uiso 1 1 calc R . .
C43 C 0.3699(4) 0.2490(3) 0.06389(18) 0.0384(10) Uani 1 1 d . . .
H43 H 0.3070 0.2123 0.0294 0.046 Uiso 1 1 calc R . .
C44 C 0.3573(4) 0.3459(3) 0.07360(18) 0.0351(10) Uani 1 1 d . . .
H44 H 0.2860 0.3763 0.0456 0.042 Uiso 1 1 calc R . .
C45 C 0.4489(4) 0.3999(3) 0.12436(17) 0.0287(9) Uani 1 1 d . . .
H45 H 0.4407 0.4671 0.1306 0.034 Uiso 1 1 calc R . .
C46 C 0.5556(3) 0.4285(2) 0.29848(16) 0.0214(8) Uani 1 1 d . . .
C47 C 0.4472(4) 0.3619(3) 0.29373(18) 0.0304(9) Uani 1 1 d . . .
H47 H 0.4254 0.3140 0.2578 0.037 Uiso 1 1 calc R . .
C48 C 0.3718(4) 0.3654(3) 0.34116(19) 0.0380(10) Uani 1 1 d . . .
H48 H 0.2983 0.3198 0.3376 0.046 Uiso 1 1 calc R . .
C49 C 0.4024(4) 0.4342(3) 0.39328(18) 0.0333(9) Uani 1 1 d . . .
H49 H 0.3486 0.4371 0.4250 0.040 Uiso 1 1 calc R . .
C50 C 0.5108(4) 0.4992(3) 0.39978(17) 0.0320(9) Uani 1 1 d . . .
H50 H 0.5325 0.5461 0.4363 0.038 Uiso 1 1 calc R . .
C51 C 0.5877(4) 0.4959(2) 0.35318(16) 0.0253(8) Uani 1 1 d . . .
H51 H 0.6634 0.5401 0.3583 0.030 Uiso 1 1 calc R . .
C52 C 0.2026(5) 0.8526(3) 0.0689(2) 0.0570(13) Uani 1 1 d . . .
H52A H 0.1040 0.8439 0.0499 0.085 Uiso 1 1 calc R . .
H52B H 0.2519 0.8098 0.0440 0.085 Uiso 1 1 calc R . .
H52C H 0.2321 0.9192 0.0670 0.085 Uiso 1 1 calc R . .
C53 C 0.1450(4) 0.8848(3) 0.1722(2) 0.0566(13) Uani 1 1 d . . .
H53A H 0.1617 0.9534 0.1696 0.085 Uiso 1 1 calc R . .
H53B H 0.1662 0.8709 0.2183 0.085 Uiso 1 1 calc R . .
H53C H 0.0487 0.8670 0.1521 0.085 Uiso 1 1 calc R . .
C54 C 0.4563(4) 0.6344(3) 0.04496(18) 0.0372(10) Uani 1 1 d . . .
H54A H 0.4678 0.5654 0.0385 0.056 Uiso 1 1 calc R . .
H54B H 0.5462 0.6675 0.0617 0.056 Uiso 1 1 calc R . .
H54C H 0.4118 0.6580 0.0030 0.056 Uiso 1 1 calc R . .
C55 C 0.2336(4) 0.6108(3) 0.06545(18) 0.0357(10) Uani 1 1 d . . .
H55A H 0.1940 0.6367 0.0236 0.054 Uiso 1 1 calc R . .
H55B H 0.1763 0.6262 0.0965 0.054 Uiso 1 1 calc R . .
H55C H 0.2379 0.5411 0.0582 0.054 Uiso 1 1 calc R . .
C56 C 0.2318(4) 0.5516(3) 0.2213(2) 0.0440(11) Uani 1 1 d . . .
H56A H 0.2583 0.5235 0.2634 0.066 Uiso 1 1 calc R . .
H56B H 0.2811 0.5215 0.1904 0.066 Uiso 1 1 calc R . .
H56C H 0.1330 0.5408 0.2035 0.066 Uiso 1 1 calc R . .
C57 C 0.1940(5) 0.6983(3) 0.2775(2) 0.0513(12) Uani 1 1 d . . .
H57A H 0.0951 0.6882 0.2600 0.077 Uiso 1 1 calc R . .
H57B H 0.2179 0.7671 0.2843 0.077 Uiso 1 1 calc R . .
H57C H 0.2208 0.6699 0.3194 0.077 Uiso 1 1 calc R . .
C58 C 0.072(5) 0.3024(18) 0.1775(10) 0.067(9) Uani 0.36(5) 1 d PDU A 1
H58A H 0.0024 0.3270 0.2007 0.080 Uiso 0.36(5) 1 calc PR A 1
H58B H 0.1451 0.3527 0.1829 0.080 Uiso 0.36(5) 1 calc PR A 1
Cl1 Cl -0.004(3) 0.2768(13) 0.0951(7) 0.098(5) Uani 0.36(5) 1 d PDU A 1
Cl2 Cl 0.1413(18) 0.1984(11) 0.2124(7) 0.073(5) Uani 0.36(5) 1 d PDU A 1
C58' C 0.044(2) 0.2986(10) 0.1775(5) 0.042(3) Uani 0.64(5) 1 d PDU A 2
H58C H -0.0253 0.3169 0.2027 0.051 Uiso 0.64(5) 1 calc PR A 2
H58D H 0.1071 0.3547 0.1803 0.051 Uiso 0.64(5) 1 calc PR A 2
Cl1' Cl -0.0381(15) 0.2677(4) 0.0960(3) 0.062(2) Uani 0.64(5) 1 d PDU A 2
Cl2' Cl 0.1361(9) 0.2030(6) 0.2129(3) 0.055(2) Uani 0.64(5) 1 d PDU A 2
C59 C 0.695(4) 0.289(3) 0.4416(16) 0.032(6) Uani 0.51(7) 1 d PU . 1
H59A H 0.6186 0.3172 0.4112 0.038 Uiso 0.51(7) 1 calc PR . 1
H59B H 0.7797 0.3027 0.4271 0.038 Uiso 0.51(7) 1 calc PR . 1
Cl3 Cl 0.2882(14) 0.6519(10) 0.4754(6) 0.057(3) Uani 0.51(7) 1 d PDU . 1
Cl4 Cl 0.332(3) 0.8215(16) 0.5647(8) 0.070(4) Uani 0.51(7) 1 d PDU . 1
C59' C 0.727(4) 0.302(3) 0.452(2) 0.035(6) Uani 0.49(7) 1 d PU . 2
H59C H 0.8235 0.3153 0.4503 0.043 Uiso 0.49(7) 1 calc PR . 2
H59D H 0.6671 0.3334 0.4166 0.043 Uiso 0.49(7) 1 calc PR . 2
Cl3' Cl 0.2973(14) 0.6556(9) 0.4751(6) 0.050(3) Uani 0.49(7) 1 d PDU . 2
Cl4' Cl 0.3123(19) 0.8338(13) 0.5609(6) 0.049(2) Uani 0.49(7) 1 d PDU . 2

loop_
_atom_site_aniso_label
_atom_site_aniso_U_11
_atom_site_aniso_U_22
_atom_site_aniso_U_33
_atom_site_aniso_U_23
_atom_site_aniso_U_13
_atom_site_aniso_U_12
Zr1 0.0225(2) 0.0231(2) 0.0268(2) -0.00021(15) 0.00684(14) -0.00096(14)
P1 0.0216(5) 0.0156(5) 0.0224(5) 0.0019(4) 0.0049(4) -0.0006(4)
P2 0.0239(5) 0.0167(5) 0.0216(5) 0.0006(4) 0.0052(4) -0.0009(4)
N1 0.0234(16) 0.0183(15) 0.0239(16) 0.0011(12) 0.0063(12) 0.0034(12)
N2 0.0269(17) 0.0197(16) 0.0253(16) 0.0017(13) 0.0053(13) 0.0032(12)
N3 0.0274(18) 0.0324(19) 0.043(2) 0.0018(16) -0.0005(15) 0.0014(14)
N4 0.0243(17) 0.0380(19) 0.0241(17) -0.0023(14) 0.0034(13) -0.0015(14)
N5 0.0278(18) 0.0309(19) 0.0364(19) 0.0005(15) 0.0121(14) -0.0044(14)
C1 0.0187(19) 0.0205(19) 0.030(2) 0.0002(16) 0.0064(15) 0.0013(15)
C2 0.025(2) 0.029(2) 0.026(2) 0.0008(17) 0.0029(15) 0.0010(16)
C3 0.030(2) 0.047(3) 0.029(2) -0.0030(19) 0.0103(17) 0.0004(19)
C4 0.030(2) 0.040(3) 0.040(2) -0.011(2) 0.0054(18) 0.0063(19)
C5 0.028(2) 0.029(2) 0.043(3) -0.0095(19) 0.0022(18) 0.0045(17)
C6 0.020(2) 0.024(2) 0.035(2) -0.0035(17) 0.0007(16) 0.0019(15)
C7 0.041(2) 0.024(2) 0.040(2) 0.0074(18) 0.0099(18) 0.0105(17)
C8 0.050(3) 0.053(3) 0.053(3) -0.021(2) 0.014(2) 0.013(2)
C9 0.045(3) 0.038(2) 0.035(2) 0.0113(19) 0.0180(19) 0.0056(19)
C10 0.025(2) 0.0216(19) 0.0240(19) 0.0017(15) 0.0078(15) -0.0018(15)
C11 0.029(2) 0.022(2) 0.037(2) 0.0019(17) 0.0060(17) 0.0017(16)
C12 0.044(3) 0.034(2) 0.031(2) -0.0090(18) 0.0055(19) -0.0054(19)
C13 0.037(2) 0.051(3) 0.029(2) -0.001(2) -0.0089(18) -0.003(2)
C14 0.029(2) 0.043(3) 0.039(2) 0.003(2) 0.0021(18) 0.0065(18)
C15 0.026(2) 0.029(2) 0.029(2) -0.0012(17) 0.0030(16) 0.0028(16)
C16 0.029(2) 0.0205(19) 0.025(2) 0.0022(15) 0.0108(16) 0.0033(16)
C17 0.040(2) 0.020(2) 0.032(2) -0.0006(17) 0.0124(17) -0.0023(17)
C18 0.054(3) 0.028(2) 0.048(3) 0.004(2) 0.025(2) -0.006(2)
C19 0.071(3) 0.037(3) 0.043(3) 0.019(2) 0.028(2) 0.005(2)
C20 0.050(3) 0.039(3) 0.028(2) 0.0057(19) 0.0094(19) 0.010(2)
C21 0.031(2) 0.029(2) 0.030(2) 0.0026(17) 0.0052(17) 0.0027(17)
C22 0.0217(19) 0.0168(18) 0.0233(19) -0.0001(15) 0.0048(14) -0.0019(14)
C23 0.0166(18) 0.0215(19) 0.0240(19) 0.0036(15) 0.0019(14) -0.0031(14)
C24 0.024(2) 0.0211(19) 0.029(2) 0.0015(16) 0.0051(16) -0.0034(15)
C25 0.026(2) 0.034(2) 0.024(2) 0.0054(17) 0.0080(16) -0.0021(17)
C26 0.023(2) 0.030(2) 0.030(2) -0.0013(17) 0.0101(16) 0.0021(16)
C27 0.028(2) 0.0205(19) 0.027(2) 0.0000(16) 0.0048(16) 0.0020(15)
C28 0.0177(18) 0.0218(19) 0.0201(18) -0.0013(15) 0.0020(14) -0.0009(14)
C29 0.0203(19) 0.0184(18) 0.0230(19) 0.0010(15) 0.0028(14) -0.0004(14)
C30 0.0180(18) 0.023(2) 0.0193(19) 0.0017(15) 0.0038(15) -0.0001(15)
C31 0.0199(19) 0.028(2) 0.026(2) 0.0008(16) 0.0103(15) 0.0010(15)
C32 0.023(2) 0.024(2) 0.032(2) -0.0001(16) 0.0102(16) -0.0016(15)
C33 0.023(2) 0.029(2) 0.030(2) -0.0016(17) 0.0048(16) -0.0071(16)
C34 0.023(2) 0.039(2) 0.028(2) 0.0044(18) 0.0029(16) -0.0018(17)
C35 0.030(2) 0.029(2) 0.035(2) 0.0093(18) 0.0077(17) 0.0027(17)
C36 0.027(2) 0.021(2) 0.035(2) -0.0008(16) 0.0109(17) 0.0017(15)
C37 0.055(3) 0.019(2) 0.039(2) 0.0003(18) 0.002(2) 0.0017(18)
C38 0.039(3) 0.050(3) 0.036(2) 0.010(2) -0.0020(19) -0.005(2)
C39 0.027(2) 0.028(2) 0.041(2) 0.0019(18) 0.0025(17) -0.0060(17)
C40 0.027(2) 0.0209(19) 0.0205(19) 0.0009(15) 0.0075(15) -0.0037(15)
C41 0.046(3) 0.022(2) 0.027(2) 0.0030(17) -0.0014(18) 0.0014(18)
C42 0.058(3) 0.023(2) 0.034(2) -0.0023(18) 0.003(2) -0.0023(19)
C43 0.047(3) 0.035(2) 0.026(2) -0.0088(18) 0.0004(18) -0.011(2)
C44 0.031(2) 0.037(2) 0.030(2) -0.0012(18) -0.0070(17) 0.0023(18)
C45 0.032(2) 0.025(2) 0.028(2) -0.0011(16) 0.0057(16) 0.0023(16)
C46 0.0231(19) 0.0191(19) 0.0211(19) 0.0050(15) 0.0024(14) -0.0003(15)
C47 0.031(2) 0.031(2) 0.028(2) 0.0008(17) 0.0066(17) -0.0046(17)
C48 0.035(2) 0.042(3) 0.039(2) 0.006(2) 0.0124(19) -0.0139(19)
C49 0.036(2) 0.041(2) 0.029(2) 0.0082(18) 0.0176(17) 0.0038(19)
C50 0.040(2) 0.032(2) 0.025(2) -0.0008(17) 0.0106(17) 0.0017(18)
C51 0.026(2) 0.021(2) 0.027(2) 0.0022(16) 0.0041(16) -0.0033(15)
C52 0.066(3) 0.042(3) 0.054(3) 0.014(2) -0.009(2) 0.010(2)
C53 0.036(3) 0.047(3) 0.083(4) -0.005(3) 0.009(2) 0.008(2)
C54 0.030(2) 0.051(3) 0.030(2) -0.0067(19) 0.0085(17) 0.0023(19)
C55 0.028(2) 0.040(2) 0.035(2) -0.0070(19) 0.0016(17) 0.0006(18)
C56 0.040(3) 0.035(3) 0.061(3) 0.011(2) 0.017(2) -0.0015(19)
C57 0.054(3) 0.049(3) 0.057(3) -0.009(2) 0.032(2) -0.013(2)
C58 0.037(14) 0.032(10) 0.112(13) -0.021(10) -0.013(12) 0.005(9)
Cl1 0.076(7) 0.158(13) 0.074(5) 0.027(5) 0.035(5) 0.044(5)
Cl2 0.054(9) 0.038(6) 0.120(10) 0.018(6) 0.005(6) -0.003(5)
C58' 0.047(9) 0.036(6) 0.047(5) 0.000(5) 0.018(5) -0.001(5)
Cl1' 0.086(4) 0.052(3) 0.042(2) -0.0006(14) 0.000(2) 0.023(2)
Cl2' 0.040(4) 0.059(4) 0.054(3) -0.004(2) -0.012(2) 0.010(3)
C59 0.028(11) 0.046(14) 0.019(7) -0.007(7) 0.004(7) 0.001(10)
Cl3 0.068(5) 0.058(5) 0.034(5) -0.004(4) -0.002(4) -0.013(4)
Cl4 0.088(8) 0.036(4) 0.093(6) -0.012(3) 0.040(5) -0.016(5)
C59' 0.030(11) 0.025(8) 0.050(16) 0.001(10) 0.009(10) -0.009(9)
Cl3' 0.061(5) 0.046(5) 0.050(6) -0.001(4) 0.026(5) 0.012(4)
Cl4' 0.059(4) 0.041(4) 0.048(5) -0.002(2) 0.018(3) 0.003(3)

loop_
_atom_type_symbol
_atom_type_description
_atom_type_scat_dispersion_real
_atom_type_scat_dispersion_imag
_atom_type_scat_source
C C 0.0033 0.0016 'International Tables Vol C Tables 4.2.6.8 and 6.1.1.4'
H H 0.0000 0.0000 'International Tables Vol C Tables 4.2.6.8 and 6.1.1.4'
N N 0.0061 0.0033 'International Tables Vol C Tables 4.2.6.8 and 6.1.1.4'
P P 0.1023 0.0942 'International Tables Vol C Tables 4.2.6.8 and 6.1.1.4'
Zr Zr -2.9673 0.5597 'International Tables Vol C Tables 4.2.6.8 and 6.1.1.4'
Cl Cl 0.1484 0.1585 'International Tables Vol C Tables 4.2.6.8 and 6.1.1.4'

loop_
_geom_angle_atom_site_label_1
_geom_angle_atom_site_label_2
_geom_angle_atom_site_label_3
_geom_angle
_geom_angle_site_symmetry_1
_geom_angle_site_symmetry_3
N4 Zr1 N5 110.56(12) . .
N4 Zr1 N3 97.94(12) . .
N5 Zr1 N3 106.54(13) . .
N4 Zr1 N1 135.55(11) . .
N5 Zr1 N1 104.73(11) . .
N3 Zr1 N1 97.03(11) . .
N4 Zr1 P1 107.24(8) . .
N5 Zr1 P1 120.70(9) . .
N3 Zr1 P1 111.52(9) . .
N1 Zr1 P1 28.90(7) . .
N1 P1 C22 103.41(15) . .
N1 P1 C10 112.96(15) . .
C22 P1 C10 114.36(16) . .
N1 P1 C16 113.50(16) . .
C22 P1 C16 107.27(16) . .
C10 P1 C16 105.43(16) . .
N1 P1 Zr1 41.70(10) . .
C22 P1 Zr1 66.88(11) . .
C10 P1 Zr1 146.94(11) . .
C16 P1 Zr1 105.30(12) . .
N2 P2 C29 118.17(16) . .
N2 P2 C40 107.28(15) . .
C29 P2 C40 104.42(16) . .
N2 P2 C46 114.58(15) . .
C29 P2 C46 106.24(15) . .
C40 P2 C46 104.92(15) . .
C1 N1 P1 125.6(2) . .
C1 N1 Zr1 124.9(2) . .
P1 N1 Zr1 109.40(13) . .
C31 N2 P2 132.6(2) . .
C52 N3 C53 109.3(4) . .
C52 N3 Zr1 125.6(3) . .
C53 N3 Zr1 124.9(3) . .
C55 N4 C54 110.0(3) . .
C55 N4 Zr1 105.9(2) . .
C54 N4 Zr1 143.3(2) . .
C56 N5 C57 109.9(3) . .
C56 N5 Zr1 126.6(2) . .
C57 N5 Zr1 122.4(3) . .
C6 C1 C2 120.9(3) . .
C6 C1 N1 120.9(3) . .
C2 C1 N1 118.0(3) . .
C3 C2 C1 117.9(3) . .
C3 C2 C9 120.3(3) . .
C1 C2 C9 121.8(3) . .
C4 C3 C2 122.7(4) . .
C3 C4 C5 117.7(3) . .
C3 C4 C8 121.2(4) . .
C5 C4 C8 121.1(4) . .
C4 C5 C6 122.7(4) . .
C1 C6 C5 118.0(3) . .
C1 C6 C7 122.4(3) . .
C5 C6 C7 119.5(3) . .
C15 C10 C11 119.4(3) . .
C15 C10 P1 118.3(3) . .
C11 C10 P1 122.2(3) . .
C12 C11 C10 119.5(3) . .
C13 C12 C11 120.4(4) . .
C12 C13 C14 120.7(4) . .
C13 C14 C15 120.0(4) . .
C14 C15 C10 120.0(3) . .
C17 C16 C21 118.5(3) . .
C17 C16 P1 123.6(3) . .
C21 C16 P1 117.9(3) . .
C18 C17 C16 120.0(4) . .
C19 C18 C17 120.6(4) . .
C18 C19 C20 120.4(4) . .
C19 C20 C21 119.6(4) . .
C20 C21 C16 120.8(4) . .
C30 C22 C23 105.9(3) . .
C30 C22 P1 122.1(2) . .
C23 C22 P1 127.4(3) . .
C24 C23 C28 119.5(3) . .
C24 C23 C22 133.7(3) . .
C28 C23 C22 106.8(3) . .
C25 C24 C23 119.3(3) . .
C24 C25 C26 121.3(3) . .
C27 C26 C25 120.6(3) . .
C26 C27 C28 119.4(3) . .
C27 C28 C23 119.9(3) . .
C27 C28 C29 131.3(3) . .
C23 C28 C29 108.8(3) . .
C30 C29 C28 107.4(3) . .
C30 C29 P2 130.5(3) . .
C28 C29 P2 121.8(2) . .
C29 C30 C22 110.9(3) . .
C36 C31 N2 117.8(3) . .
C36 C31 C32 117.9(3) . .
N2 C31 C32 124.1(3) . .
C33 C32 C31 119.2(3) . .
C33 C32 C39 119.5(3) . .
C31 C32 C39 121.2(3) . .
C34 C33 C32 123.3(3) . .
C33 C34 C35 116.8(3) . .
C33 C34 C38 121.6(3) . .
C35 C34 C38 121.6(4) . .
C36 C35 C34 121.8(4) . .
C35 C36 C31 120.7(3) . .
C35 C36 C37 119.6(3) . .
C31 C36 C37 119.7(3) . .
C41 C40 C45 119.1(3) . .
C41 C40 P2 120.6(3) . .
C45 C40 P2 120.2(3) . .
C40 C41 C42 120.6(4) . .
C43 C42 C41 119.9(4) . .
C44 C43 C42 120.2(4) . .
C43 C44 C45 120.2(4) . .
C40 C45 C44 120.0(3) . .
C51 C46 C47 118.3(3) . .
C51 C46 P2 120.9(3) . .
C47 C46 P2 120.7(3) . .
C48 C47 C46 120.2(3) . .
C49 C48 C47 120.4(4) . .
C48 C49 C50 120.4(3) . .
C49 C50 C51 119.8(3) . .
C50 C51 C46 120.9(3) . .
Cl1 C58 Cl2 110.6(13) . .
Cl1' C58' Cl2' 111.6(7) . .
Cl4 C59 Cl3 115(2) 2_666 2_666
Cl3' C59' Cl4' 110(2) 2_666 2_666

loop_
_geom_bond_atom_site_label_1
_geom_bond_atom_site_label_2
_geom_bond_distance
_geom_bond_site_symmetry_2
Zr1 N4 2.020(3) .
Zr1 N5 2.033(3) .
Zr1 N3 2.045(3) .
Zr1 N1 2.224(3) .
Zr1 P1 3.1529(10) .
P1 N1 1.615(3) .
P1 C22 1.735(3) .
P1 C10 1.801(3) .
P1 C16 1.805(4) .
P2 N2 1.562(3) .
P2 C29 1.786(3) .
P2 C40 1.814(3) .
P2 C46 1.823(3) .
N1 C1 1.439(4) .
N2 C31 1.404(4) .
N3 C52 1.460(5) .
N3 C53 1.461(5) .
N4 C55 1.461(4) .
N4 C54 1.462(4) .
N5 C56 1.445(5) .
N5 C57 1.450(5) .
C1 C6 1.397(5) .
C1 C2 1.405(5) .
C2 C3 1.399(5) .
C2 C9 1.491(5) .
C3 C4 1.377(5) .
C4 C5 1.383(6) .
C4 C8 1.525(5) .
C5 C6 1.397(5) .
C6 C7 1.501(5) .
C10 C15 1.396(5) .
C10 C11 1.397(5) .
C11 C12 1.386(5) .
C12 C13 1.366(6) .
C13 C14 1.376(5) .
C14 C15 1.379(5) .
C16 C17 1.388(5) .
C16 C21 1.399(5) .
C17 C18 1.385(5) .
C18 C19 1.369(6) .
C19 C20 1.374(6) .
C20 C21 1.380(5) .
C22 C30 1.435(5) .
C22 C23 1.463(4) .
C23 C24 1.395(5) .
C23 C28 1.425(5) .
C24 C25 1.374(5) .
C25 C26 1.396(5) .
C26 C27 1.372(5) .
C27 C28 1.399(4) .
C28 C29 1.443(5) .
C29 C30 1.375(5) .
C31 C36 1.403(5) .
C31 C32 1.414(5) .
C32 C33 1.386(5) .
C32 C39 1.502(5) .
C33 C34 1.385(5) .
C34 C35 1.390(5) .
C34 C38 1.503(5) .
C35 C36 1.390(5) .
C36 C37 1.504(5) .
C40 C41 1.380(5) .
C40 C45 1.385(5) .
C41 C42 1.386(5) .
C42 C43 1.374(5) .
C43 C44 1.370(5) .
C44 C45 1.393(5) .
C46 C51 1.398(4) .
C46 C47 1.398(5) .
C47 C48 1.383(5) .
C48 C49 1.372(5) .
C49 C50 1.378(5) .
C50 C51 1.379(5) .
C58 Cl1 1.727(15) .
C58 Cl2 1.773(14) .
C58' Cl1' 1.735(8) .
C58' Cl2' 1.765(9) .
C59 Cl4 1.55(5) 2_666
C59 Cl3 1.84(3) 2_666
Cl3 C59 1.84(3) 2_666
Cl4 C59 1.55(5) 2_666
C59' Cl3' 1.67(4) 2_666
C59' Cl4' 1.91(5) 2_666
Cl3' C59' 1.67(4) 2_666
Cl4' C59' 1.91(5) 2_666
